data_4107980
loop_
_publ_author_name
'Alois F\"urstner'
'Rub\'en Martin'
'Helga Krause'
'G\"unter Seidel'
'Richard Goddard'
'Christian W. Lehmann'

_publ_section_title
;
 Preparation, Structure, and Reactivity of Nonstabilized Organoiron
 Compounds. Implications for Iron-Catalyzed Cross Coupling Reactions
;
_journal_name_full 'Journal of the American Chemical Society'
_journal_page_first 8773
_journal_page_last 8787
_journal_paper_doi 10.1021/ja801466t
_journal_volume 130
_journal_year 2008
_chemical_compound_source pentane
_chemical_formula_moiety 'C14 H23 Fe'
_chemical_formula_sum 'C14 H23 Fe'
_chemical_formula_weight 247.17
_chemical_name_systematic
; 
 ? 
;
_space_group_IT_number 14
_symmetry_cell_setting monoclinic
_symmetry_Int_Tables_number 14
_symmetry_space_group_name_Hall '-P 2ybc'
_symmetry_space_group_name_H-M 'P 1 21/c 1'
_atom_sites_solution_hydrogens geom
_atom_sites_solution_primary direct
_atom_sites_solution_secondary difmap
_cell_angle_alpha 90.00
_cell_angle_beta 90.412(7)
_cell_angle_gamma 90.00
_cell_formula_units_Z 16
_cell_length_a 13.6935(15)
_cell_length_b 28.256(3)
_cell_length_c 13.6923(11)
_cell_measurement_reflns_used 119107
_cell_measurement_temperature 100
_cell_measurement_theta_max 21.26
_cell_measurement_theta_min 2.91
_cell_volume 5297.7(9)
_computing_cell_refinement 'Denzo / Scalepack (Otwinowski 1997)'
_computing_data_collection 'Collect software (Nonius, 1998)'
_computing_data_reduction 'Denzo / Scalepack (Otwinowski 1997)'
_computing_molecular_graphics 'DIAMOND (Crystal Impact GbR, 2005)'
_computing_structure_refinement 'SHELXL-97 (Sheldrick, 1997)'
_computing_structure_solution 'SHELXS-97 (Sheldrick, 1990)'
_diffrn_ambient_temperature 100
_diffrn_measured_fraction_theta_full 0.986
_diffrn_measured_fraction_theta_max 0.986
_diffrn_measurement_device_type 'Nonius KappaCCD'
_diffrn_measurement_method 'CCD \w-scan'
_diffrn_radiation_monochromator graphite
_diffrn_radiation_source '0.3 mm focus rotating anode'
_diffrn_radiation_type MoK\a
_diffrn_radiation_wavelength 0.71073
_diffrn_reflns_av_R_equivalents 0.1505
_diffrn_reflns_av_sigmaI/netI 0.1619
_diffrn_reflns_limit_h_max 16
_diffrn_reflns_limit_h_min -16
_diffrn_reflns_limit_k_max 33
_diffrn_reflns_limit_k_min -32
_diffrn_reflns_limit_l_max 15
_diffrn_reflns_limit_l_min -15
_diffrn_reflns_number 37819
_diffrn_reflns_theta_full 24.68
_diffrn_reflns_theta_max 24.68
_diffrn_reflns_theta_min 2.98
_diffrn_standards_decay_% 0.00
_diffrn_standards_number 0
_exptl_absorpt_coefficient_mu 1.107
_exptl_absorpt_correction_T_max 1
_exptl_absorpt_correction_T_min 1
_exptl_absorpt_correction_type multi-scan
_exptl_absorpt_process_details 'Scalepack, Otwinowski (1997)'
_exptl_crystal_colour red-brown
_exptl_crystal_density_diffrn 1.240
_exptl_crystal_density_meas ?
_exptl_crystal_density_method none
_exptl_crystal_description block
_exptl_crystal_F_000 2128
_exptl_crystal_size_max 0.04
_exptl_crystal_size_mid 0.03
_exptl_crystal_size_min 0.02
_refine_diff_density_max 0.566
_refine_diff_density_min -0.890
_refine_diff_density_rms 0.113
_refine_ls_extinction_method none
_refine_ls_goodness_of_fit_ref 1.021
_refine_ls_hydrogen_treatment constr
_refine_ls_matrix_type full
_refine_ls_number_parameters 538
_refine_ls_number_reflns 8857
_refine_ls_number_restraints 18
_refine_ls_restrained_S_all 1.021
_refine_ls_R_factor_all 0.1818
_refine_ls_R_factor_gt 0.0899
_refine_ls_shift/su_max 0.007
_refine_ls_shift/su_mean 0.000
_refine_ls_structure_factor_coef Fsqd
_refine_ls_weighting_details 'calc w=1/[\s^2^(Fo^2^)+(0.0877P)^2^+20.3067P] where P=(Fo^2^+2Fc^2^)/3'
_refine_ls_weighting_scheme calc
_refine_ls_wR_factor_gt 0.1797
_refine_ls_wR_factor_ref 0.2241
_reflns_number_gt 4906
_reflns_number_total 8857
_reflns_threshold_expression I>2\s(I)
_cod_data_source_file ja801466t-file009.cif
_cod_data_source_block 5251
_cod_depositor_comments
;
The following automatic conversions were performed:

'_exptl_crystal_density_meas' value 'none' was changed to '?' - the
value is perceived as not measured.

Automatic conversion script
Id: cif_fix_values 3008 2015-01-20 13:52:24Z robertas 
;
_cod_original_cell_volume 5297.8(9)
_cod_original_sg_symbol_Hall P21/c
_cod_database_code 4107980

loop_
_symmetry_equiv_pos_as_xyz
'x, y, z'
'-x, y+1/2, -z+1/2'
'-x, -y, -z'
'x, -y-1/2, z-1/2'

loop_
_atom_site_label
_atom_site_type_symbol
_atom_site_fract_x
_atom_site_fract_y
_atom_site_fract_z
_atom_site_U_iso_or_equiv
_atom_site_adp_type
_atom_site_occupancy
_atom_site_symmetry_multiplicity
_atom_site_calc_flag
_atom_site_refinement_flags
_atom_site_disorder_assembly
_atom_site_disorder_group
C1 C 0.1445(7) 0.0629(3) 0.2198(8) 0.029(3) Uani 1 1 d . . .
C1A C 0.1474(9) 0.1151(4) 0.2020(10) 0.055(4) Uani 1 1 d . . .
H1A1 H 0.2123 0.1243 0.1838 0.083 Uiso 1 1 calc R . .
H1A2 H 0.1291 0.1316 0.2604 0.083 Uiso 1 1 calc R . .
H1A3 H 0.1026 0.1231 0.1502 0.083 Uiso 1 1 calc R . .
C2 C 0.1537(8) 0.0407(4) 0.3137(8) 0.033(3) Uani 1 1 d . . .
C2A C 0.1676(8) 0.0653(4) 0.4083(9) 0.052(3) Uani 1 1 d . . .
H2A1 H 0.1482 0.0448 0.4605 0.078 Uiso 1 1 calc R . .
H2A2 H 0.1285 0.0935 0.4092 0.078 Uiso 1 1 calc R . .
H2A3 H 0.2352 0.0736 0.4164 0.078 Uiso 1 1 calc R . .
C3 C 0.1548(7) -0.0088(3) 0.2969(7) 0.026(3) Uani 1 1 d . . .
C3A C 0.1744(10) -0.0454(4) 0.3747(9) 0.055(4) Uani 1 1 d . . .
H3A1 H 0.2435 -0.0502 0.3813 0.082 Uiso 1 1 calc R . .
H3A2 H 0.1437 -0.0747 0.3565 0.082 Uiso 1 1 calc R . .
H3A3 H 0.1484 -0.0347 0.4357 0.082 Uiso 1 1 calc R . .
C4 C 0.1450(8) -0.0176(3) 0.1962(7) 0.029(3) Uani 1 1 d . . .
C4A C 0.1493(9) -0.0647(4) 0.1471(9) 0.048(3) Uani 1 1 d . . .
H4A1 H 0.1231 -0.0620 0.0821 0.072 Uiso 1 1 calc R . .
H4A2 H 0.1116 -0.0872 0.1834 0.072 Uiso 1 1 calc R . .
H4A3 H 0.2159 -0.0751 0.1441 0.072 Uiso 1 1 calc R . .
C5 C 0.1398(7) 0.0263(4) 0.1463(7) 0.030(3) Uani 1 1 d . . .
C5A C 0.1320(10) 0.0344(4) 0.0377(8) 0.056(4) Uani 1 1 d . . .
H5A1 H 0.1952 0.0308 0.0087 0.084 Uiso 1 1 calc R . .
H5A2 H 0.1081 0.0658 0.0254 0.084 Uiso 1 1 calc R . .
H5A3 H 0.0877 0.0117 0.0096 0.084 Uiso 1 1 calc R . .
C6 C -0.0829(9) -0.0339(4) 0.2271(11) 0.059(4) Uani 1 1 d . . .
H6A H -0.1033 -0.0101 0.1849 0.071 Uiso 1 1 calc R . .
H6B H -0.0762 -0.0647 0.2044 0.071 Uiso 1 1 calc R . .
C7 C -0.0630(11) -0.0238(6) 0.3214(12) 0.078(5) Uani 1 1 d . . .
H7 H -0.0428 -0.0488 0.3610 0.094 Uiso 1 1 calc R . .
C8 C -0.0698(9) 0.0205(5) 0.3651(8) 0.052(3) Uani 1 1 d . . .
H8A H -0.0896 0.0465 0.3285 0.062 Uiso 1 1 calc R . .
H8B H -0.0544 0.0241 0.4310 0.062 Uiso 1 1 calc R . .
C9 C -0.0684(8) 0.0673(4) 0.1772(9) 0.053(3) Uani 1 1 d . . .
H9A H -0.1354 0.0596 0.1904 0.079 Uiso 1 1 calc R . .
H9B H -0.0575 0.0661 0.1080 0.079 Uiso 1 1 calc R . .
H9C H -0.0543 0.0985 0.2009 0.079 Uiso 1 1 calc R . .
C11 C 0.6525(8) 0.0771(4) 0.2304(9) 0.043(3) Uani 1 1 d . A .
C11A C 0.6644(9) 0.1290(4) 0.2166(10) 0.062(4) Uani 1 1 d . . .
H11A H 0.6349 0.1454 0.2702 0.093 Uiso 1 1 calc R . .
H11B H 0.6333 0.1384 0.1567 0.093 Uiso 1 1 calc R . .
H11C H 0.7327 0.1366 0.2141 0.093 Uiso 1 1 calc R . .
C12 C 0.6494(8) 0.0533(4) 0.3187(9) 0.039(3) Uani 1 1 d . A .
C12A C 0.6539(9) 0.0750(5) 0.4187(9) 0.062(4) Uani 1 1 d . . .
H12A H 0.7208 0.0776 0.4394 0.093 Uiso 1 1 calc R . .
H12B H 0.6189 0.0554 0.4637 0.093 Uiso 1 1 calc R . .
H12C H 0.6249 0.1059 0.4168 0.093 Uiso 1 1 calc R . .
C13 C 0.6443(8) 0.0042(4) 0.3005(8) 0.037(3) Uani 1 1 d . A .
C13A C 0.6463(10) -0.0350(4) 0.3738(9) 0.055(4) Uani 1 1 d . . .
H13A H 0.7120 -0.0464 0.3812 0.083 Uiso 1 1 calc R . .
H13B H 0.6048 -0.0602 0.3520 0.083 Uiso 1 1 calc R . .
H13C H 0.6236 -0.0233 0.4355 0.083 Uiso 1 1 calc R . .
C14 C 0.6426(8) -0.0025(4) 0.1964(8) 0.038(3) Uani 1 1 d . A .
C14A C 0.6452(9) -0.0498(5) 0.1459(10) 0.061(4) Uani 1 1 d . . .
H14A H 0.7115 -0.0606 0.1422 0.091 Uiso 1 1 calc R . .
H14B H 0.6186 -0.0467 0.0811 0.091 Uiso 1 1 calc R . .
H14C H 0.6071 -0.0722 0.1821 0.091 Uiso 1 1 calc R . .
C15 C 0.6497(9) 0.0430(5) 0.1539(9) 0.048(3) Uani 1 1 d . A .
C15A C 0.6591(12) 0.0535(6) 0.0454(9) 0.092(6) Uani 1 1 d . . .
H15A H 0.6271 0.0291 0.0085 0.137 Uiso 1 1 calc R . .
H15B H 0.7270 0.0546 0.0283 0.137 Uiso 1 1 calc R . .
H15C H 0.6293 0.0835 0.0311 0.137 Uiso 1 1 calc R . .
C16A C 0.420(3) 0.0469(16) 0.338(2) 0.031(10) Uiso 0.33(3) 1 d PD A 1
H16A H 0.4025 0.0170 0.3158 0.037 Uiso 0.33(3) 1 calc PR A 1
H16B H 0.4302 0.0520 0.4046 0.037 Uiso 0.33(3) 1 calc PR A 1
C17A C 0.432(3) 0.0869(13) 0.267(3) 0.068(14) Uiso 0.33(3) 1 d PD A 1
H17A H 0.4493 0.1175 0.2855 0.082 Uiso 0.33(3) 1 calc PR A 1
C18A C 0.413(4) 0.072(2) 0.165(3) 0.086(18) Uiso 0.33(3) 1 d PD A 1
H18A H 0.3957 0.0413 0.1504 0.103 Uiso 0.33(3) 1 calc PR A 1
H18B H 0.4181 0.0945 0.1144 0.103 Uiso 0.33(3) 1 calc PR A 1
C19A C 0.437(3) -0.0278(14) 0.219(3) 0.052(12) Uiso 0.33(3) 1 d P A 1
H19A H 0.4048 -0.0348 0.2798 0.078 Uiso 0.33(3) 1 calc PR A 1
H19B H 0.4806 -0.0531 0.2034 0.078 Uiso 0.33(3) 1 calc PR A 1
H19C H 0.3889 -0.0243 0.1684 0.078 Uiso 0.33(3) 1 calc PR A 1
C16B C 0.4181(18) 0.0719(8) 0.330(2) 0.074(8) Uiso 0.67(3) 1 d PD A 2
H16C H 0.4052 0.0856 0.2697 0.089 Uiso 0.67(3) 1 calc PR A 2
H16D H 0.4270 0.0910 0.3849 0.089 Uiso 0.67(3) 1 calc PR A 2
C17B C 0.425(2) 0.0190(9) 0.340(2) 0.102(10) Uiso 0.67(3) 1 d PD A 2
H17B H 0.4374 0.0045 0.3992 0.123 Uiso 0.67(3) 1 calc PR A 2
C18B C 0.4096(18) -0.0086(9) 0.2490(18) 0.080(8) Uiso 0.67(3) 1 d PD A 2
H18C H 0.3969 0.0069 0.1903 0.096 Uiso 0.67(3) 1 calc PR A 2
H18D H 0.4128 -0.0414 0.2506 0.096 Uiso 0.67(3) 1 calc PR A 2
C19B C 0.4453(18) 0.0721(9) 0.1268(19) 0.072(8) Uiso 0.67(3) 1 d P A 2
H19D H 0.3769 0.0727 0.1417 0.108 Uiso 0.67(3) 1 calc PR A 2
H19E H 0.4549 0.0559 0.0659 0.108 Uiso 0.67(3) 1 calc PR A 2
H19F H 0.4693 0.1039 0.1217 0.108 Uiso 0.67(3) 1 calc PR A 2
C21 C 0.9656(7) 0.2790(3) 0.4699(6) 0.023(2) Uani 1 1 d . B .
C21A C 1.0284(8) 0.3227(3) 0.4730(8) 0.038(3) Uani 1 1 d . . .
H21A H 1.0929 0.3144 0.4949 0.057 Uiso 1 1 calc R . .
H21B H 1.0006 0.3453 0.5172 0.057 Uiso 1 1 calc R . .
H21C H 1.0317 0.3363 0.4088 0.057 Uiso 1 1 calc R . .
C22 C 0.9986(7) 0.2319(4) 0.4586(7) 0.032(3) Uani 1 1 d . B .
C22A C 1.1018(8) 0.2155(4) 0.4499(7) 0.042(3) Uani 1 1 d . . .
H22A H 1.1070 0.1836 0.4736 0.064 Uiso 1 1 calc R . .
H22B H 1.1437 0.2357 0.4879 0.064 Uiso 1 1 calc R . .
H22C H 1.1211 0.2166 0.3827 0.064 Uiso 1 1 calc R . .
C23 C 0.9144(8) 0.2031(3) 0.4483(7) 0.028(2) Uani 1 1 d . B .
C23A C 0.9137(9) 0.1507(3) 0.4267(7) 0.041(3) Uani 1 1 d . . .
H23A H 0.9096 0.1459 0.3574 0.062 Uiso 1 1 calc R . .
H23B H 0.8585 0.1363 0.4575 0.062 Uiso 1 1 calc R . .
H23C H 0.9728 0.1366 0.4514 0.062 Uiso 1 1 calc R . .
C24 C 0.8296(7) 0.2324(4) 0.4564(7) 0.027(2) Uani 1 1 d . B .
C24A C 0.7277(8) 0.2167(4) 0.4461(8) 0.041(3) Uani 1 1 d . . .
H24A H 0.6861 0.2375 0.4824 0.061 Uiso 1 1 calc R . .
H24B H 0.7216 0.1851 0.4709 0.061 Uiso 1 1 calc R . .
H24C H 0.7091 0.2173 0.3784 0.061 Uiso 1 1 calc R . .
C25 C 0.8629(8) 0.2796(3) 0.4674(7) 0.028(2) Uani 1 1 d . B .
C25A C 0.7981(8) 0.3220(4) 0.4759(8) 0.040(3) Uani 1 1 d . . .
H25A H 0.7842 0.3343 0.4120 0.060 Uiso 1 1 calc R . .
H25B H 0.8303 0.3458 0.5144 0.060 Uiso 1 1 calc R . .
H25C H 0.7381 0.3131 0.5068 0.060 Uiso 1 1 calc R . .
C26 C 0.8228(15) 0.2628(8) 0.6949(16) 0.037(6) Uiso 0.50 1 d PD B 1
H26A H 0.8263 0.2301 0.7020 0.045 Uiso 0.50 1 calc PR B 1
H26B H 0.7623 0.2777 0.6921 0.045 Uiso 0.50 1 calc PR B 1
C27 C 0.9062(11) 0.2887(7) 0.6884(14) 0.034(5) Uiso 0.50 1 d PD B 1
H27 H 0.8997 0.3213 0.6813 0.041 Uiso 0.50 1 calc PR B 1
C28 C 0.9971(9) 0.2711(5) 0.6916(8) 0.056(3) Uiso 1 1 d D B 1
H28A H 1.0067 0.2387 0.6987 0.067 Uiso 1 1 calc R B 1
H28B H 1.0505 0.2912 0.6867 0.067 Uiso 1 1 calc R B 1
C26B C 0.808(2) 0.2316(9) 0.690(2) 0.072(9) Uiso 0.50 1 d PD B 2
H26C H 0.8539 0.2535 0.7124 0.087 Uiso 0.50 1 calc PR B 2
H26D H 0.7424 0.2397 0.6876 0.087 Uiso 0.50 1 calc PR B 2
C27B C 0.8377(15) 0.1875(9) 0.6611(19) 0.061(8) Uiso 0.50 1 d PD B 2
H27B H 0.7912 0.1659 0.6391 0.074 Uiso 0.50 1 calc PR B 2
C28B C 0.9302(10) 0.1748(5) 0.6638(9) 0.062(4) Uiso 1 1 d D B 2
H28C H 0.9774 0.1961 0.6857 0.074 Uiso 1 1 calc R B 2
H28D H 0.9484 0.1447 0.6437 0.074 Uiso 1 1 calc R B 2
C31 C 0.3128(8) 0.1713(4) 0.7331(8) 0.036(3) Uani 1 1 d . C .
C31A C 0.2035(8) 0.1728(4) 0.7260(10) 0.057(3) Uani 1 1 d . . .
H31A H 0.1844 0.1859 0.6640 0.086 Uiso 1 1 calc R . .
H31B H 0.1782 0.1922 0.7776 0.086 Uiso 1 1 calc R . .
H31C H 0.1779 0.1413 0.7318 0.086 Uiso 1 1 calc R . .
C32 C 0.3710(9) 0.1720(4) 0.8203(8) 0.038(3) Uani 1 1 d . C .
C32A C 0.3321(10) 0.1773(5) 0.9217(9) 0.057(4) Uani 1 1 d . . .
H32A H 0.3203 0.1466 0.9491 0.086 Uiso 1 1 calc R . .
H32B H 0.2722 0.1949 0.9196 0.086 Uiso 1 1 calc R . .
H32C H 0.3791 0.1939 0.9614 0.086 Uiso 1 1 calc R . .
C33 C 0.4709(8) 0.1665(4) 0.7951(8) 0.037(3) Uani 1 1 d . C .
C33A C 0.5545(9) 0.1629(5) 0.8642(9) 0.063(4) Uani 1 1 d . . .
H33A H 0.5350 0.1739 0.9274 0.095 Uiso 1 1 calc R . .
H33B H 0.6075 0.1820 0.8410 0.095 Uiso 1 1 calc R . .
H33C H 0.5752 0.1305 0.8687 0.095 Uiso 1 1 calc R . .
C34 C 0.4738(8) 0.1608(4) 0.6897(7) 0.033(3) Uani 1 1 d . C .
C34A C 0.5653(10) 0.1502(4) 0.6340(10) 0.062(4) Uani 1 1 d . . .
H34A H 0.5772 0.1168 0.6346 0.093 Uiso 1 1 calc R . .
H34B H 0.6195 0.1664 0.6639 0.093 Uiso 1 1 calc R . .
H34C H 0.5577 0.1608 0.5677 0.093 Uiso 1 1 calc R . .
C35 C 0.3765(9) 0.1648(4) 0.6534(8) 0.041(3) Uani 1 1 d . C .
C35A C 0.3470(10) 0.1591(4) 0.5468(8) 0.055(4) Uani 1 1 d . . .
H35A H 0.3023 0.1331 0.5404 0.083 Uiso 1 1 calc R . .
H35B H 0.4039 0.1531 0.5083 0.083 Uiso 1 1 calc R . .
H35C H 0.3160 0.1877 0.5244 0.083 Uiso 1 1 calc R . .
C36 C 0.4471(19) 0.2860(11) 0.820(2) 0.052(9) Uiso 0.50 1 d PD C 1
H36A H 0.4916 0.2890 0.7691 0.062 Uiso 0.50 1 calc PR C 1
H36B H 0.4688 0.2869 0.8843 0.062 Uiso 0.50 1 calc PR C 1
C37 C 0.3440(17) 0.2799(9) 0.7982(16) 0.058(7) Uiso 0.50 1 d PD C 1
H37 H 0.2996 0.2768 0.8489 0.069 Uiso 0.50 1 calc PR C 1
C38 C 0.3102(12) 0.2785(5) 0.6980(11) 0.080(5) Uiso 1 1 d D C 1
H38A H 0.3546 0.2815 0.6473 0.096 Uiso 1 1 calc R C 1
H38B H 0.2441 0.2746 0.6842 0.096 Uiso 1 1 calc R C 1
C36B C 0.471(3) 0.2729(12) 0.825(2) 0.071(12) Uiso 0.50 1 d PD C 2
H36C H 0.4065 0.2829 0.8175 0.085 Uiso 0.50 1 calc PR C 2
H36D H 0.4975 0.2699 0.8875 0.085 Uiso 0.50 1 calc PR C 2
C37B C 0.530(2) 0.2619(10) 0.7389(14) 0.084(9) Uiso 0.50 1 d PD C 2
H37B H 0.5936 0.2522 0.7533 0.101 Uiso 0.50 1 calc PR C 2
C38B C 0.5072(10) 0.2636(4) 0.6339(9) 0.058(4) Uiso 1 1 d D C 2
H38C H 0.4454 0.2729 0.6128 0.070 Uiso 1 1 calc R C 2
H38D H 0.5544 0.2553 0.5885 0.070 Uiso 1 1 calc R C 2
Fe1 Fe 0.01915(11) 0.02041(5) 0.24445(11) 0.0302(4) Uani 1 1 d . . .
Fe2 Fe 0.51887(12) 0.03769(6) 0.23461(12) 0.0438(5) Uani 1 1 d . . .
Fe3 Fe 0.91603(12) 0.23688(5) 0.58757(10) 0.0294(4) Uani 1 1 d . . .
Fe4 Fe 0.41492(12) 0.22831(5) 0.72453(11) 0.0378(4) Uani 1 1 d . . .

loop_
_atom_site_aniso_label
_atom_site_aniso_U_11
_atom_site_aniso_U_22
_atom_site_aniso_U_33
_atom_site_aniso_U_23
_atom_site_aniso_U_13
_atom_site_aniso_U_12
C1 0.028(6) 0.022(6) 0.039(7) 0.007(5) 0.001(5) 0.009(5)
C1A 0.047(8) 0.040(7) 0.079(10) 0.011(7) 0.006(7) 0.000(6)
C2 0.025(6) 0.032(6) 0.042(7) -0.008(6) 0.003(5) 0.001(5)
C2A 0.031(7) 0.065(8) 0.059(9) -0.022(7) -0.001(6) 0.018(6)
C3 0.029(6) 0.021(6) 0.029(7) 0.000(4) 0.006(5) 0.006(5)
C3A 0.067(10) 0.042(7) 0.056(8) 0.022(6) 0.008(7) 0.013(7)
C4 0.037(7) 0.021(6) 0.028(6) -0.003(5) 0.003(5) 0.001(5)
C4A 0.051(8) 0.043(7) 0.050(8) -0.018(6) 0.016(6) -0.010(6)
C5 0.025(6) 0.041(7) 0.023(6) 0.003(5) -0.001(5) -0.001(5)
C5A 0.069(9) 0.065(9) 0.035(7) 0.013(6) 0.017(6) 0.007(7)
C6 0.059(9) 0.047(8) 0.071(10) -0.003(7) 0.020(8) -0.025(7)
C7 0.064(11) 0.105(14) 0.066(11) 0.028(10) 0.016(8) -0.039(10)
C8 0.054(9) 0.080(10) 0.021(7) 0.001(7) 0.006(6) 0.002(8)
C9 0.024(7) 0.068(9) 0.065(9) 0.014(7) 0.002(6) 0.002(6)
C11 0.042(7) 0.032(6) 0.054(8) 0.011(6) 0.004(6) 0.005(5)
C11A 0.048(9) 0.060(9) 0.077(10) 0.021(7) 0.023(7) 0.010(7)
C12 0.018(6) 0.052(8) 0.046(8) 0.002(6) 0.000(5) -0.004(5)
C12A 0.064(9) 0.077(10) 0.045(8) -0.025(7) 0.000(7) -0.008(8)
C13 0.041(7) 0.031(7) 0.038(7) 0.008(5) -0.004(5) -0.006(5)
C13A 0.064(9) 0.051(8) 0.050(8) 0.022(6) -0.004(7) -0.009(7)
C14 0.031(7) 0.045(7) 0.037(7) -0.008(6) 0.005(5) 0.007(6)
C14A 0.046(9) 0.073(10) 0.064(9) -0.020(8) 0.014(7) -0.008(7)
C15 0.037(8) 0.062(9) 0.046(8) 0.017(7) 0.010(6) 0.017(7)
C15A 0.108(14) 0.141(15) 0.027(8) 0.035(9) 0.026(8) 0.048(11)
C21 0.032(6) 0.024(6) 0.012(5) 0.001(4) 0.002(4) -0.003(5)
C21A 0.043(7) 0.030(6) 0.040(7) 0.004(5) 0.006(6) 0.002(6)
C22 0.024(6) 0.039(6) 0.034(6) 0.001(5) -0.003(5) -0.003(5)
C22A 0.049(8) 0.054(8) 0.023(6) -0.006(5) 0.005(5) 0.010(6)
C23 0.025(6) 0.035(6) 0.023(5) -0.006(5) 0.005(5) 0.002(5)
C23A 0.060(8) 0.036(6) 0.028(6) -0.007(5) 0.000(6) -0.002(6)
C24 0.032(7) 0.039(6) 0.010(5) 0.005(5) 0.000(4) -0.008(5)
C24A 0.045(8) 0.044(7) 0.033(6) 0.002(5) 0.004(6) -0.013(6)
C25 0.034(7) 0.024(6) 0.027(6) 0.011(5) 0.002(5) 0.003(5)
C25A 0.040(7) 0.032(7) 0.048(8) 0.012(6) 0.010(6) 0.004(6)
C31 0.035(6) 0.040(6) 0.032(7) 0.010(5) 0.002(5) 0.000(5)
C31A 0.041(8) 0.065(9) 0.065(9) 0.009(7) 0.004(7) -0.006(6)
C32 0.043(8) 0.041(7) 0.029(7) 0.001(5) 0.002(5) 0.005(6)
C32A 0.074(10) 0.059(8) 0.039(8) -0.001(7) 0.015(7) -0.005(7)
C33 0.030(7) 0.030(6) 0.050(8) -0.001(5) -0.011(6) 0.009(5)
C33A 0.053(9) 0.071(10) 0.064(9) -0.005(7) -0.023(7) 0.004(7)
C34 0.033(7) 0.028(6) 0.037(7) 0.000(5) -0.005(6) 0.002(5)
C34A 0.061(10) 0.054(8) 0.071(10) -0.007(7) 0.026(7) 0.007(7)
C35 0.051(8) 0.041(7) 0.031(7) -0.001(5) 0.002(6) -0.007(6)
C35A 0.083(10) 0.053(8) 0.031(7) 0.006(6) -0.015(7) -0.016(7)
Fe1 0.0315(8) 0.0313(8) 0.0279(8) -0.0006(7) 0.0033(7) 0.0000(7)
Fe2 0.0324(9) 0.0653(11) 0.0337(9) -0.0058(9) 0.0014(8) 0.0053(8)
Fe3 0.0376(9) 0.0282(8) 0.0224(8) 0.0011(7) 0.0011(7) -0.0013(7)
Fe4 0.0394(9) 0.0352(9) 0.0388(9) -0.0054(7) 0.0021(8) 0.0029(8)

loop_
_atom_type_symbol
_atom_type_description
_atom_type_scat_dispersion_real
_atom_type_scat_dispersion_imag
_atom_type_scat_source
C C 0.0033 0.0016 'International Tables Vol C Tables 4.2.6.8 and 6.1.1.4'
H H 0.0000 0.0000 'International Tables Vol C Tables 4.2.6.8 and 6.1.1.4'
Fe Fe 0.3463 0.8444 'International Tables Vol C Tables 4.2.6.8 and 6.1.1.4'

loop_
_geom_angle_atom_site_label_1
_geom_angle_atom_site_label_2
_geom_angle_atom_site_label_3
_geom_angle
_geom_angle_publ_flag
C2 C1 C5 108.3(8) y
C2 C1 C1A 125.1(10) y
C5 C1 C1A 126.4(10) y
C2 C1 Fe1 71.1(6) y
C5 C1 Fe1 71.0(6) y
C1A C1 Fe1 127.3(7) y
C1 C1A H1A1 109.5 n
C1 C1A H1A2 109.5 n
H1A1 C1A H1A2 109.5 n
C1 C1A H1A3 109.5 n
H1A1 C1A H1A3 109.5 n
H1A2 C1A H1A3 109.5 n
C3 C2 C1 106.7(9) y
C3 C2 C2A 127.1(10) y
C1 C2 C2A 126.0(10) y
C3 C2 Fe1 71.0(6) y
C1 C2 Fe1 69.6(6) y
C2A C2 Fe1 128.1(8) y
C2 C2A H2A1 109.5 n
C2 C2A H2A2 109.5 n
H2A1 C2A H2A2 109.5 n
C2 C2A H2A3 109.5 n
H2A1 C2A H2A3 109.5 n
H2A2 C2A H2A3 109.5 n
C4 C3 C2 109.5(9) y
C4 C3 C3A 125.9(10) y
C2 C3 C3A 124.4(10) y
C4 C3 Fe1 70.4(6) y
C2 C3 Fe1 70.4(6) y
C3A C3 Fe1 130.4(8) y
C3 C3A H3A1 109.5 n
C3 C3A H3A2 109.5 n
H3A1 C3A H3A2 109.5 n
C3 C3A H3A3 109.5 n
H3A1 C3A H3A3 109.5 n
H3A2 C3A H3A3 109.5 n
C3 C4 C5 108.7(9) y
C3 C4 C4A 126.7(10) y
C5 C4 C4A 124.4(9) y
C3 C4 Fe1 71.4(6) y
C5 C4 Fe1 70.8(6) y
C4A C4 Fe1 128.4(8) y
C4 C4A H4A1 109.5 n
C4 C4A H4A2 109.5 n
H4A1 C4A H4A2 109.5 n
C4 C4A H4A3 109.5 n
H4A1 C4A H4A3 109.5 n
H4A2 C4A H4A3 109.5 n
C4 C5 C1 106.8(8) y
C4 C5 C5A 127.6(10) y
C1 C5 C5A 125.6(10) y
C4 C5 Fe1 70.5(6) y
C1 C5 Fe1 69.5(6) y
C5A C5 Fe1 125.5(8) y
C5 C5A H5A1 109.5 n
C5 C5A H5A2 109.5 n
H5A1 C5A H5A2 109.5 n
C5 C5A H5A3 109.5 n
H5A1 C5A H5A3 109.5 n
H5A2 C5A H5A3 109.5 n
C7 C6 Fe1 66.7(8) y
C7 C6 H6A 120.0 n
Fe1 C6 H6A 74.7 n
C7 C6 H6B 120.0 n
Fe1 C6 H6B 131.2 n
H6A C6 H6B 120.0 n
C6 C7 C8 126.1(15) y
C6 C7 Fe1 74.7(8) y
C8 C7 Fe1 72.7(8) y
C6 C7 H7 116.9 n
C8 C7 H7 116.9 n
Fe1 C7 H7 128.2 n
C7 C8 Fe1 67.2(7) y
C7 C8 H8A 120.0 n
Fe1 C8 H8A 75.0 n
C7 C8 H8B 120.0 n
Fe1 C8 H8B 130.4 n
H8A C8 H8B 120.0 n
Fe1 C9 H9A 109.5 n
Fe1 C9 H9B 109.5 n
H9A C9 H9B 109.5 n
Fe1 C9 H9C 109.5 n
H9A C9 H9C 109.5 n
H9B C9 H9C 109.5 n
C12 C11 C15 108.3(10) y
C12 C11 C11A 126.4(12) y
C15 C11 C11A 125.1(11) y
C12 C11 Fe2 72.1(7) y
C15 C11 Fe2 69.5(7) y
C11A C11 Fe2 127.6(8) y
C11 C11A H11A 109.5 n
C11 C11A H11B 109.5 n
H11A C11A H11B 109.5 n
C11 C11A H11C 109.5 n
H11A C11A H11C 109.5 n
H11B C11A H11C 109.5 n
C11 C12 C13 109.0(10) y
C11 C12 C12A 126.7(11) y
C13 C12 C12A 124.3(11) y
C11 C12 Fe2 70.4(7) y
C13 C12 Fe2 70.5(6) y
C12A C12 Fe2 126.6(8) y
C12 C12A H12A 109.5 n
C12 C12A H12B 109.5 n
H12A C12A H12B 109.5 n
C12 C12A H12C 109.5 n
H12A C12A H12C 109.5 n
H12B C12A H12C 109.5 n
C12 C13 C14 107.8(10) y
C12 C13 C13A 127.5(11) y
C14 C13 C13A 124.6(11) y
C12 C13 Fe2 71.3(6) y
C14 C13 Fe2 68.6(7) y
C13A C13 Fe2 128.2(9) y
C13 C13A H13A 109.5 n
C13 C13A H13B 109.5 n
H13A C13A H13B 109.5 n
C13 C13A H13C 109.5 n
H13A C13A H13C 109.5 n
H13B C13A H13C 109.5 n
C15 C14 C13 106.7(10) y
C15 C14 C14A 128.0(11) y
C13 C14 C14A 125.0(11) y
C15 C14 Fe2 70.7(7) y
C13 C14 Fe2 72.0(7) y
C14A C14 Fe2 127.9(8) y
C14 C14A H14A 109.5 n
C14 C14A H14B 109.5 n
H14A C14A H14B 109.5 n
C14 C14A H14C 109.5 n
H14A C14A H14C 109.5 n
H14B C14A H14C 109.5 n
C14 C15 C11 108.3(10) y
C14 C15 C15A 125.8(13) y
C11 C15 C15A 125.8(12) y
C14 C15 Fe2 70.1(7) y
C11 C15 Fe2 71.5(7) y
C15A C15 Fe2 127.0(9) y
C15 C15A H15A 109.5 n
C15 C15A H15B 109.5 n
H15A C15A H15B 109.5 n
C15 C15A H15C 109.5 n
H15A C15A H15C 109.5 n
H15B C15A H15C 109.5 n
C17A C16A Fe2 63.8(19) y
C17A C16A H16A 120.0 n
Fe2 C16A H16A 79.7 n
C17A C16A H16B 120.0 n
Fe2 C16A H16B 128.4 n
H16A C16A H16B 120.0 n
C18A C17A C16A 113(4) y
C18A C17A Fe2 71(3) y
C16A C17A Fe2 71(2) y
C18A C17A H17A 123.7 n
C16A C17A H17A 123.6 n
Fe2 C17A H17A 126.0 n
C17A C18A Fe2 64(2) y
C17A C18A H18A 120.0 n
Fe2 C18A H18A 79.5 n
C17A C18A H18B 120.0 n
Fe2 C18A H18B 128.7 n
H18A C18A H18B 120.0 n
Fe2 C19A H19A 109.5 n
Fe2 C19A H19B 109.5 n
Fe2 C19A H19C 109.5 n
C17B C16B Fe2 64.2(13) y
C17B C16B H16C 120.0 n
Fe2 C16B H16C 76.2 n
C17B C16B H16D 120.0 n
Fe2 C16B H16D 132.3 n
H16C C16B H16D 120.0 n
C18B C17B C16B 116(3) y
C18B C17B Fe2 67.9(15) y
C16B C17B Fe2 73.5(14) y
C18B C17B H17B 121.8 n
C16B C17B H17B 121.8 n
Fe2 C17B H17B 128.8 n
C17B C18B Fe2 68.7(15) y
C17B C18B H18C 120.0 n
Fe2 C18B H18C 75.1 n
C17B C18B H18D 120.0 n
Fe2 C18B H18D 128.3 n
H18C C18B H18D 120.0 n
Fe2 C19B H19D 109.5 n
Fe2 C19B H19E 109.5 n
H19D C19B H19E 109.5 n
Fe2 C19B H19F 109.5 n
H19D C19B H19F 109.5 n
H19E C19B H19F 109.5 n
C25 C21 C22 109.2(9) y
C25 C21 C21A 124.2(9) y
C22 C21 C21A 126.3(9) y
C25 C21 Fe3 72.5(6) y
C22 C21 Fe3 70.1(6) y
C21A C21 Fe3 128.7(7) y
C21 C21A H21A 109.5 n
C21 C21A H21B 109.5 n
H21A C21A H21B 109.5 n
C21 C21A H21C 109.5 n
H21A C21A H21C 109.5 n
H21B C21A H21C 109.5 n
C21 C22 C23 106.9(9) y
C21 C22 C22A 127.2(9) y
C23 C22 C22A 125.6(9) y
C21 C22 Fe3 70.9(6) y
C23 C22 Fe3 71.4(6) y
C22A C22 Fe3 126.9(7) y
C22 C22A H22A 109.5 n
C22 C22A H22B 109.5 n
H22A C22A H22B 109.5 n
C22 C22A H22C 109.5 n
H22A C22A H22C 109.5 n
H22B C22A H22C 109.5 n
C22 C23 C24 108.6(8) y
C22 C23 C23A 125.9(10) y
C24 C23 C23A 125.4(9) y
C22 C23 Fe3 69.5(6) y
C24 C23 Fe3 71.0(5) y
C23A C23 Fe3 127.9(7) y
C23 C23A H23A 109.5 n
C23 C23A H23B 109.5 n
H23A C23A H23B 109.5 n
C23 C23A H23C 109.5 n
H23A C23A H23C 109.5 n
H23B C23A H23C 109.5 n
C25 C24 C23 107.0(8) y
C25 C24 C24A 126.8(10) y
C23 C24 C24A 126.0(9) y
C25 C24 Fe3 71.4(6) y
C23 C24 Fe3 69.9(5) y
C24A C24 Fe3 127.9(7) y
C24 C24A H24A 109.5 n
C24 C24A H24B 109.5 n
H24A C24A H24B 109.5 n
C24 C24A H24C 109.5 n
H24A C24A H24C 109.5 n
H24B C24A H24C 109.5 n
C21 C25 C24 108.2(9) y
C21 C25 C25A 126.9(9) y
C24 C25 C25A 124.9(10) y
C21 C25 Fe3 69.2(6) y
C24 C25 Fe3 70.3(5) y
C25A C25 Fe3 125.8(7) y
C25 C25A H25A 109.5 n
C25 C25A H25B 109.5 n
H25A C25A H25B 109.5 n
C25 C25A H25C 109.5 n
H25A C25A H25C 109.5 n
H25B C25A H25C 109.5 n
C27 C26 Fe3 68.0(12) y
C27 C26 H26A 120.0 n
Fe3 C26 H26A 72.2 n
C27 C26 H26B 120.0 n
Fe3 C26 H26B 132.8 n
H26A C26 H26B 120.0 n
C28 C27 C26 125.2(19) y
C28 C27 Fe3 71.7(10) y
C26 C27 Fe3 73.3(13) y
C28 C27 H27 117.4 n
C26 C27 H27 117.4 n
Fe3 C27 H27 130.8 n
C27 C28 Fe3 69.8(10) y
C27 C28 H28A 120.0 n
Fe3 C28 H28A 71.5 n
C27 C28 H28B 120.0 n
Fe3 C28 H28B 131.6 n
H28A C28 H28B 120.0 n
C27B C26B Fe3 69.6(16) y
C27B C26B H26C 120.0 n
Fe3 C26B H26C 71.9 n
C27B C26B H26D 120.0 n
Fe3 C26B H26D 131.2 n
H26C C26B H26D 120.0 n
C28B C27B C26B 122(3) y
C28B C27B Fe3 71.9(13) y
C26B C27B Fe3 71.1(17) y
C28B C27B H27B 119.2 n
C26B C27B H27B 119.2 n
Fe3 C27B H27B 130.6 n
C27B C28B Fe3 70.5(13) y
C27B C28B H28C 120.0 n
Fe3 C28B H28C 71.1 n
C27B C28B H28D 120.0 n
Fe3 C28B H28D 131.2 n
H28C C28B H28D 120.0 n
C35 C31 C32 107.6(10) y
C35 C31 C31A 125.1(11) y
C32 C31 C31A 127.1(10) y
C35 C31 Fe4 69.4(6) y
C32 C31 Fe4 71.0(6) y
C31A C31 Fe4 128.9(8) y
C31 C31A H31A 109.5 n
C31 C31A H31B 109.5 n
H31A C31A H31B 109.5 n
C31 C31A H31C 109.5 n
H31A C31A H31C 109.5 n
H31B C31A H31C 109.5 n
C33 C32 C31 109.1(10) y
C33 C32 C32A 125.7(10) y
C31 C32 C32A 125.2(11) y
C33 C32 Fe4 70.1(6) y
C31 C32 Fe4 70.0(6) y
C32A C32 Fe4 126.5(8) y
C32 C32A H32A 109.5 n
C32 C32A H32B 109.5 n
H32A C32A H32B 109.5 n
C32 C32A H32C 109.5 n
H32A C32A H32C 109.5 n
H32B C32A H32C 109.5 n
C32 C33 C34 106.6(10) y
C32 C33 C33A 126.4(11) y
C34 C33 C33A 126.7(11) y
C32 C33 Fe4 71.2(6) y
C34 C33 Fe4 69.7(6) y
C33A C33 Fe4 128.1(8) y
C33 C33A H33A 109.5 n
C33 C33A H33B 109.5 n
H33A C33A H33B 109.5 n
C33 C33A H33C 109.5 n
H33A C33A H33C 109.5 n
H33B C33A H33C 109.5 n
C35 C34 C33 107.8(10) y
C35 C34 C34A 128.3(10) y
C33 C34 C34A 123.8(11) y
C35 C34 Fe4 69.7(6) y
C33 C34 Fe4 70.4(6) y
C34A C34 Fe4 127.7(8) y
C34 C34A H34A 109.5 n
C34 C34A H34B 109.5 n
H34A C34A H34B 109.5 n
C34 C34A H34C 109.5 n
H34A C34A H34C 109.5 n
H34B C34A H34C 109.5 n
C31 C35 C34 108.8(9) y
C31 C35 C35A 126.4(11) y
C34 C35 C35A 124.8(11) y
C31 C35 Fe4 71.6(6) y
C34 C35 Fe4 71.1(6) y
C35A C35 Fe4 126.6(8) y
C35 C35A H35A 109.5 n
C35 C35A H35B 109.5 n
H35A C35A H35B 109.5 n
C35 C35A H35C 109.5 n
H35A C35A H35C 109.5 n
H35B C35A H35C 109.5 n
C37 C36 Fe4 65.6(14) y
C37 C36 H36A 120.0 n
Fe4 C36 H36A 75.4 n
C37 C36 H36B 120.0 n
Fe4 C36 H36B 131.7 n
H36A C36 H36B 120.0 n
C38 C37 C36 120(2) y
C38 C37 Fe4 70.0(12) y
C36 C37 Fe4 73.6(16) y
C38 C37 H37 120.0 n
C36 C37 H37 120.0 n
Fe4 C37 H37 128.7 n
C37 C38 Fe4 68.4(12) y
C37 C38 H38A 120.0 n
Fe4 C38 H38A 74.6 n
C37 C38 H38B 120.0 n
Fe4 C38 H38B 129.3 n
H38A C38 H38B 120.0 n
C37B C36B Fe4 61.8(17) y
C37B C36B H36C 120.0 n
Fe4 C36B H36C 75.9 n
C37B C36B H36D 120.0 n
Fe4 C36B H36D 135.6 n
H36C C36B H36D 120.0 n
C38B C37B C36B 131(3) y
C38B C37B Fe4 74.7(13) y
C36B C37B Fe4 73.6(19) y
C38B C37B H37B 114.3 n
C36B C37B H37B 114.3 n
Fe4 C37B H37B 131.7 n
C37B C38B Fe4 61.2(13) y
C37B C38B H38C 120.0 n
Fe4 C38B H38C 76.1 n
C37B C38B H38D 120.0 n
Fe4 C38B H38D 136.1 n
H38C C38B H38D 120.0 n
C7 Fe1 C9 108.6(6) y
C7 Fe1 C8 40.1(5) y
C9 Fe1 C8 90.7(5) y
C7 Fe1 C6 38.5(5) y
C9 Fe1 C6 92.0(5) y
C8 Fe1 C6 72.1(5) y
C7 Fe1 C1 154.2(5) y
C9 Fe1 C1 92.0(4) y
C8 Fe1 C1 127.6(5) y
C6 Fe1 C1 159.8(5) y
C7 Fe1 C4 107.9(6) y
C9 Fe1 C4 132.1(4) y
C8 Fe1 C4 136.9(5) y
C6 Fe1 C4 97.8(5) y
C1 Fe1 C4 65.2(4) y
C7 Fe1 C5 145.4(6) y
C9 Fe1 C5 97.0(4) y
C8 Fe1 C5 164.9(4) y
C6 Fe1 C5 120.3(5) y
C1 Fe1 C5 39.5(4) y
C4 Fe1 C5 38.7(4) y
C7 Fe1 C2 114.9(6) y
C9 Fe1 C2 122.4(5) y
C8 Fe1 C2 99.0(5) y
C6 Fe1 C2 145.0(5) y
C1 Fe1 C2 39.3(4) y
C4 Fe1 C2 65.1(4) y
C5 Fe1 C2 66.0(4) y
C7 Fe1 C3 94.2(6) y
C9 Fe1 C3 156.7(4) y
C8 Fe1 C3 104.3(4) y
C6 Fe1 C3 109.3(5) y
C1 Fe1 C3 64.7(4) y
C4 Fe1 C3 38.2(4) y
C5 Fe1 C3 64.6(4) y
C2 Fe1 C3 38.5(4) y
C17A Fe2 C16A 45.5(9) y
C17A Fe2 C18A 44.9(10) y
C16A Fe2 C18A 77.4(17) y
C17A Fe2 C18B 89.1(15) y
C16A Fe2 C18B 60.0(14) y
C18A Fe2 C18B 80.0(18) y
C17A Fe2 C17B 67.3(12) y
C16A Fe2 C17B 22.8(10) y
C18A Fe2 C17B 90(2) y
C18B Fe2 C17B 43.3(6) y
C17A Fe2 C19B 60.5(14) y
C16A Fe2 C19B 96.9(12) y
C18A Fe2 C19B 19.5(15) y
C18B Fe2 C19B 91.0(10) y
C17B Fe2 C19B 109.2(12) y
C17A Fe2 C14 164.9(13) y
C16A Fe2 C14 143.2(11) y
C18A Fe2 C14 136.9(15) y
C18B Fe2 C14 106.0(8) y
C17B Fe2 C14 123.8(9) y
C19B Fe2 C14 118.3(9) y
C17A Fe2 C15 127.5(12) y
C16A Fe2 C15 161.4(13) y
C18A Fe2 C15 109.3(17) y
C18B Fe2 C15 137.3(9) y
C17B Fe2 C15 160.5(10) y
C19B Fe2 C15 90.2(8) y
C14 Fe2 C15 39.2(4) y
C17A Fe2 C16B 27.3(9) y
C16A Fe2 C16B 19.6(10) y
C18A Fe2 C16B 66.5(15) y
C18B Fe2 C16B 75.4(10) y
C17B Fe2 C16B 42.3(6) y
C19B Fe2 C16B 84.8(11) y
C14 Fe2 C16B 156.6(8) y
C15 Fe2 C16B 147.0(8) y
C17A Fe2 C11 99.4(13) y
C16A Fe2 C11 122.5(13) y
C18A Fe2 C11 110.5(18) y
C18B Fe2 C11 169.4(8) y
C17B Fe2 C11 135.1(8) y
C19B Fe2 C11 98.7(8) y
C14 Fe2 C11 65.5(4) y
C15 Fe2 C11 39.0(5) y
C16B Fe2 C11 109.6(7) y
C17A Fe2 C13 136.7(12) y
C16A Fe2 C13 107.7(10) y
C18A Fe2 C13 173.8(18) y
C18B Fe2 C13 105.5(8) y
C17B Fe2 C13 95.7(10) y
C19B Fe2 C13 154.9(8) y
C14 Fe2 C13 39.4(4) y
C15 Fe2 C13 64.8(4) y
C16B Fe2 C13 117.3(8) y
C11 Fe2 C13 64.0(4) y
C17A Fe2 C12 104.1(13) y
C16A Fe2 C12 99.1(11) y
C18A Fe2 C12 138.7(17) y
C18B Fe2 C12 134.2(8) y
C17B Fe2 C12 101.8(9) y
C19B Fe2 C12 133.9(8) y
C14 Fe2 C12 65.2(4) y
C15 Fe2 C12 64.2(4) y
C16B Fe2 C12 96.7(7) y
C11 Fe2 C12 37.4(4) y
C13 Fe2 C12 38.2(4) y
C27 Fe3 C27B 97.0(9) y
C27 Fe3 C28 38.6(4) y
C27B Fe3 C28 105.4(8) y
C27 Fe3 C28B 106.2(7) y
C27B Fe3 C28B 37.6(5) y
C28 Fe3 C28B 90.0(5) y
C27 Fe3 C26B 62.1(9) y
C27B Fe3 C26B 39.2(5) y
C28 Fe3 C26B 87.0(9) y
C28B Fe3 C26B 69.8(8) y
C27 Fe3 C26 38.7(5) y
C27B Fe3 C26 64.1(8) y
C28 Fe3 C26 71.0(6) y
C28B Fe3 C26 89.9(7) y
C26B Fe3 C26 25.3(8) y
C27 Fe3 C22 131.3(6) y
C27B Fe3 C22 131.1(7) y
C28 Fe3 C22 108.9(4) y
C28B Fe3 C22 108.7(5) y
C26B Fe3 C22 164.2(9) y
C26 Fe3 C22 161.4(7) y
C27 Fe3 C21 97.8(6) y
C27B Fe3 C21 159.4(8) y
C28 Fe3 C21 95.1(4) y
C28B Fe3 C21 147.0(5) y
C26B Fe3 C21 142.9(8) y
C26 Fe3 C21 122.7(7) y
C22 Fe3 C21 39.1(4) y
C27 Fe3 C23 159.5(6) y
C27B Fe3 C23 97.7(8) y
C28 Fe3 C23 146.9(4) y
C28B Fe3 C23 94.2(5) y
C26B Fe3 C23 125.2(9) y
C26 Fe3 C23 141.7(6) y
C22 Fe3 C23 39.1(4) y
C21 Fe3 C23 64.7(4) y
C27 Fe3 C24 125.2(6) y
C27B Fe3 C24 94.9(8) y
C28 Fe3 C24 154.8(5) y
C28B Fe3 C24 115.2(5) y
C26B Fe3 C24 100.0(9) y
C26 Fe3 C24 105.9(6) y
C22 Fe3 C24 65.9(4) y
C21 Fe3 C24 64.8(4) y
C23 Fe3 C24 39.1(4) y
C27 Fe3 C25 95.3(6) y
C27B Fe3 C25 125.8(7) y
C28 Fe3 C25 116.4(4) y
C28B Fe3 C25 153.5(5) y
C26B Fe3 C25 108.7(8) y
C26 Fe3 C25 97.8(7) y
C22 Fe3 C25 65.1(4) y
C21 Fe3 C25 38.4(3) y
C23 Fe3 C25 64.4(4) y
C24 Fe3 C25 38.4(4) y
C37B Fe4 C36B 44.6(7) y
C37B Fe4 C37 89.4(10) y
C36B Fe4 C37 52.4(11) y
C37B Fe4 C38B 44.1(6) y
C36B Fe4 C38B 82.9(10) y
C37 Fe4 C38B 104.7(8) y
C37B Fe4 C38 105.0(10) y
C36B Fe4 C38 87.1(11) y
C37 Fe4 C38 41.6(5) y
C38B Fe4 C38 89.4(6) y
C37B Fe4 C35 134.1(9) y
C36B Fe4 C35 160.3(11) y
C37 Fe4 C35 136.4(7) y
C38B Fe4 C35 106.8(5) y
C38 Fe4 C35 109.6(5) y
C37B Fe4 C34 99.2(9) y
C36B Fe4 C34 124.9(11) y
C37 Fe4 C34 160.3(8) y
C38B Fe4 C34 93.7(5) y
C38 Fe4 C34 148.0(5) y
C35 Fe4 C34 39.3(4) y
C37B Fe4 C36 51.0(12) y
C36B Fe4 C36 13.4(13) y
C37 Fe4 C36 40.8(6) y
C38B Fe4 C36 82.7(9) y
C38 Fe4 C36 73.8(8) y
C35 Fe4 C36 169.7(9) y
C34 Fe4 C36 138.2(8) y
C37B Fe4 C33 93.9(9) y
C36B Fe4 C33 93.9(11) y
C37 Fe4 C33 122.3(7) y
C38B Fe4 C33 117.0(5) y
C38 Fe4 C33 153.5(6) y
C35 Fe4 C33 66.4(4) y
C34 Fe4 C33 39.9(4) y
C36 Fe4 C33 106.0(9) y
C37B Fe4 C31 159.8(9) y
C36B Fe4 C31 132.8(10) y
C37 Fe4 C31 101.4(8) y
C38B Fe4 C31 144.2(5) y
C38 Fe4 C31 94.2(5) y
C35 Fe4 C31 38.9(4) y
C34 Fe4 C31 65.5(4) y
C36 Fe4 C31 132.5(9) y
C33 Fe4 C31 65.9(4) y
C37B Fe4 C32 123.9(8) y
C36B Fe4 C32 98.7(10) y
C37 Fe4 C32 95.2(8) y
C38B Fe4 C32 155.6(5) y
C38 Fe4 C32 114.9(6) y
C35 Fe4 C32 65.3(4) y
C34 Fe4 C32 65.3(4) y
C36 Fe4 C32 104.5(9) y
C33 Fe4 C32 38.8(4) y
C31 Fe4 C32 39.0(4) y

loop_
_geom_bond_atom_site_label_1
_geom_bond_atom_site_label_2
_geom_bond_distance
_geom_bond_publ_flag
C1 C2 1.435(14) y
C1 C5 1.443(14) y
C1 C1A 1.497(14) y
C1 Fe1 2.123(10) y
C1A H1A1 0.9600 n
C1A H1A2 0.9600 n
C1A H1A3 0.9600 n
C2 C3 1.417(13) y
C2 C2A 1.481(15) y
C2 Fe1 2.144(11) y
C2A H2A1 0.9600 n
C2A H2A2 0.9600 n
C2A H2A3 0.9600 n
C3 C4 1.406(13) y
C3 C3A 1.508(14) y
C3 Fe1 2.152(10) y
C3A H3A1 0.9600 n
C3A H3A2 0.9600 n
C3A H3A3 0.9600 n
C4 C5 1.419(13) y
C4 C4A 1.491(14) y
C4 Fe1 2.139(10) y
C4A H4A1 0.9600 n
C4A H4A2 0.9600 n
C4A H4A3 0.9600 n
C5 C5A 1.508(14) y
C5 Fe1 2.143(10) y
C5A H5A1 0.9600 n
C5A H5A2 0.9600 n
C5A H5A3 0.9600 n
C6 C7 1.348(19) y
C6 Fe1 2.088(11) y
C6 H6A 0.9300 n
C6 H6B 0.9300 n
C7 C8 1.390(18) y
C7 Fe1 1.988(13) y
C7 H7 0.9300 n
C8 Fe1 2.059(11) y
C8 H8A 0.9300 n
C8 H8B 0.9300 n
C9 Fe1 2.006(11) y
C9 H9A 0.9600 n
C9 H9B 0.9600 n
C9 H9C 0.9600 n
C11 C12 1.383(15) y
C11 C15 1.424(16) y
C11 C11A 1.487(15) y
C11 Fe2 2.143(11) y
C11A H11A 0.9600 n
C11A H11B 0.9600 n
C11A H11C 0.9600 n
C12 C13 1.412(15) y
C12 C12A 1.501(16) y
C12 Fe2 2.165(11) y
C12A H12A 0.9600 n
C12A H12B 0.9600 n
C12A H12C 0.9600 n
C13 C14 1.437(15) y
C13 C13A 1.494(15) y
C13 Fe2 2.154(11) y
C13A H13A 0.9600 n
C13A H13B 0.9600 n
C13A H13C 0.9600 n
C14 C15 1.417(16) y
C14 C14A 1.504(15) y
C14 Fe2 2.109(11) y
C14A H14A 0.9600 n
C14A H14B 0.9600 n
C14A H14C 0.9600 n
C15 C15A 1.520(16) y
C15 Fe2 2.118(12) y
C15A H15A 0.9600 n
C15A H15B 0.9600 n
C15A H15C 0.9600 n
C16A C17A 1.50(2) y
C16A Fe2 1.98(3) y
C16A H16A 0.9300 n
C16A H16B 0.9300 n
C17A C18A 1.49(2) y
C17A Fe2 1.89(4) y
C17A H17A 0.9300 n
C18A Fe2 1.99(5) y
C18A H18A 0.9300 n
C18A H18B 0.9300 n
C19A Fe2 2.17(4) y
C19A H19A 0.9600 n
C19A H19B 0.9600 n
C19A H19C 0.9600 n
C16B C17B 1.50(2) y
C16B Fe2 2.14(2) y
C16B H16C 0.9300 n
C16B H16D 0.9300 n
C17B C18B 1.48(2) y
C17B Fe2 2.01(3) y
C17B H17B 0.9300 n
C18B Fe2 2.00(2) y
C18B H18C 0.9300 n
C18B H18D 0.9300 n
C19B Fe2 2.03(2) y
C19B H19D 0.9600 n
C19B H19E 0.9600 n
C19B H19F 0.9600 n
C21 C25 1.407(13) y
C21 C22 1.414(13) y
C21 C21A 1.505(13) y
C21 Fe3 2.119(9) y
C21A H21A 0.9600 n
C21A H21B 0.9600 n
C21A H21C 0.9600 n
C22 C23 1.418(14) y
C22 C22A 1.493(14) y
C22 Fe3 2.108(10) y
C22A H22A 0.9600 n
C22A H22B 0.9600 n
C22A H22C 0.9600 n
C23 C24 1.431(14) y
C23 C23A 1.509(13) y
C23 Fe3 2.133(9) y
C23A H23A 0.9600 n
C23A H23B 0.9600 n
C23A H23C 0.9600 n
C24 C25 1.416(13) y
C24 C24A 1.470(14) y
C24 Fe3 2.147(9) y
C24A H24A 0.9600 n
C24A H24B 0.9600 n
C24A H24C 0.9600 n
C25 C25A 1.497(14) y
C25 Fe3 2.162(10) y
C25A H25A 0.9600 n
C25A H25B 0.9600 n
C25A H25C 0.9600 n
C26 C27 1.361(16) y
C26 Fe3 2.09(2) y
C26 H26A 0.9300 n
C26 H26B 0.9300 n
C27 C28 1.341(15) y
C27 Fe3 2.02(2) y
C27 H27 0.9300 n
C28 Fe3 2.042(12) y
C28 H28A 0.9300 n
C28 H28B 0.9300 n
C26B C27B 1.371(17) y
C26B Fe3 2.05(3) y
C26B H26C 0.9300 n
C26B H26D 0.9300 n
C27B C28B 1.317(16) y
C27B Fe3 2.03(3) y
C27B H27B 0.9300 n
C28B Fe3 2.049(13) y
C28B H28C 0.9300 n
C28B H28D 0.9300 n
C31 C35 1.415(15) y
C31 C32 1.431(15) y
C31 C31A 1.500(14) y
C31 Fe4 2.137(10) y
C31A H31A 0.9600 n
C31A H31B 0.9600 n
C31A H31C 0.9600 n
C32 C33 1.421(15) y
C32 C32A 1.498(16) y
C32 Fe4 2.150(11) y
C32A H32A 0.9600 n
C32A H32B 0.9600 n
C32A H32C 0.9600 n
C33 C34 1.453(14) y
C33 C33A 1.483(15) y
C33 Fe4 2.135(10) y
C33A H33A 0.9600 n
C33A H33B 0.9600 n
C33A H33C 0.9600 n
C34 C35 1.423(15) y
C34 C34A 1.502(16) y
C34 Fe4 2.126(10) y
C34A H34A 0.9600 n
C34A H34B 0.9600 n
C34A H34C 0.9600 n
C35 C35A 1.520(15) y
C35 Fe4 2.108(11) y
C35A H35A 0.9600 n
C35A H35B 0.9600 n
C35A H35C 0.9600 n
C36 C37 1.45(2) y
C36 Fe4 2.13(3) y
C36 H36A 0.9300 n
C36 H36B 0.9300 n
C37 C38 1.445(18) y
C37 Fe4 2.02(3) y
C37 H37 0.9300 n
C38 Fe4 2.047(15) y
C38 H38A 0.9300 n
C38 H38B 0.9300 n
C36B C37B 1.47(2) y
C36B Fe4 2.02(3) y
C36B H36C 0.9300 n
C36B H36D 0.9300 n
C37B C38B 1.470(19) y
C37B Fe4 1.85(3) y
C37B H37B 0.9300 n
C38B Fe4 2.038(13) y
C38B H38C 0.9300 n
C38B H38D 0.9300 n
